data_4501516
loop_
_publ_author_name
'Bai, Hong-Ye'
'Ma, Jian-Fang'
'Yang, Jin'
'Zhang, Lai-Ping'
'Ma, Ji-Cheng'
'Liu, Ying-Ying'

_publ_section_title
;
 Eight Two-Dimensional and Three-Dimensional Metal&#x2212;Organic
 Frameworks Based on a Flexible Tetrakis(imidazole) Ligand: Synthesis,
 Topological Structures, and Photoluminescent Properties
;
_journal_issue 4
_journal_name_full 'Crystal Growth &amp; Design'
_journal_page_first 1946
_journal_paper_doi 10.1021/cg100032n
_journal_volume 10
_journal_year 2010
_chemical_formula_moiety 'C27 H22 N8 O8 Zn2, 4(H2O)'
_chemical_formula_sum 'C27 H30 N8 O12 Zn2'
_chemical_formula_weight 789.33
_chemical_name_systematic
;
 ?
;
_space_group_IT_number 15
_symmetry_cell_setting monoclinic
_symmetry_space_group_name_Hall '-C 2yc'
_symmetry_space_group_name_H-M 'C 1 2/c 1'
_atom_sites_solution_hydrogens geom
_atom_sites_solution_primary direct
_atom_sites_solution_secondary difmap
_audit_creation_method SHELXL-97
_cell_angle_alpha 90.000(5)
_cell_angle_beta 92.438(5)
_cell_angle_gamma 90.000(5)
_cell_formula_units_Z 8
_cell_length_a 38.967(5)
_cell_length_b 8.985(5)
_cell_length_c 19.114(5)
_cell_measurement_reflns_used 5975
_cell_measurement_temperature 293(2)
_cell_measurement_theta_max 67.4
_cell_measurement_theta_min 4.5
_cell_volume 6686(4)
_computing_cell_refinement CrysAlis
_computing_data_collection 'CrysAlis (Oxford Diffraction, 2006)'
_computing_data_reduction CrysAlis
_computing_structure_refinement 'SHELXL-97 (Sheldrick, 1997)'
_computing_structure_solution 'SHELXS-97 (Sheldrick, 1997)'
_diffrn_ambient_temperature 293(2)
_diffrn_detector_area_resol_mean 10.0
_diffrn_measured_fraction_theta_full 0.992
_diffrn_measured_fraction_theta_max 0.993
_diffrn_measurement_device_type 'Oxford Diffraction Gemini R Ultra'
_diffrn_measurement_method '\w scan'
_diffrn_radiation_monochromator graphite
_diffrn_radiation_source 'fine-focus sealed tube'
_diffrn_radiation_type CuK\a
_diffrn_radiation_wavelength 1.54184
_diffrn_reflns_av_R_equivalents 0.0868
_diffrn_reflns_av_sigmaI/netI 0.0651
_diffrn_reflns_limit_h_max 43
_diffrn_reflns_limit_h_min -46
_diffrn_reflns_limit_k_max 10
_diffrn_reflns_limit_k_min -10
_diffrn_reflns_limit_l_max 22
_diffrn_reflns_limit_l_min -22
_diffrn_reflns_number 24731
_diffrn_reflns_theta_full 67.42
_diffrn_reflns_theta_max 67.42
_diffrn_reflns_theta_min 4.54
_exptl_absorpt_coefficient_mu 2.400
_exptl_absorpt_correction_T_max 0.866
_exptl_absorpt_correction_T_min 0.781
_exptl_absorpt_correction_type multi-scan
_exptl_absorpt_process_details
;
CrysAlis (Oxford Diffraction, 2006)
;
_exptl_crystal_colour colorless
_exptl_crystal_density_diffrn 1.568
_exptl_crystal_density_method 'not measured'
_exptl_crystal_description block
_exptl_crystal_F_000 3232
_exptl_crystal_size_max 0.10
_exptl_crystal_size_mid 0.08
_exptl_crystal_size_min 0.07
_refine_diff_density_max 0.925
_refine_diff_density_min -0.491
_refine_diff_density_rms 0.123
_refine_ls_extinction_method none
_refine_ls_goodness_of_fit_ref 0.986
_refine_ls_hydrogen_treatment mixed
_refine_ls_matrix_type full
_refine_ls_number_parameters 492
_refine_ls_number_reflns 5975
_refine_ls_number_restraints 9
_refine_ls_restrained_S_all 0.985
_refine_ls_R_factor_all 0.0948
_refine_ls_R_factor_gt 0.0572
_refine_ls_shift/su_max 0.001
_refine_ls_shift/su_mean 0.000
_refine_ls_structure_factor_coef Fsqd
_refine_ls_weighting_details 'calc w=1/[\s^2^(Fo^2^)+(0.1196P)^2^+0.0000P] where P=(Fo^2^+2Fc^2^)/3'
_refine_ls_weighting_scheme calc
_refine_ls_wR_factor_gt 0.1514
_refine_ls_wR_factor_ref 0.1831
_reflns_number_gt 3980
_reflns_number_total 5975
_reflns_threshold_expression >2sigma(I)
_cod_data_source_file cg100032n_si_002.cif
_cod_data_source_block Compound-7
_cod_original_sg_symbol_Hall '-C 2yc '
_cod_original_sg_symbol_H-M 'C 2/c'
_cod_database_code 4501516

loop_
_symmetry_equiv_pos_as_xyz
'x, y, z'
'-x, y, -z+1/2'
'x+1/2, y+1/2, z'
'-x+1/2, y+1/2, -z+1/2'
'-x, -y, -z'
'x, -y, z-1/2'
'-x+1/2, -y+1/2, -z'
'x+1/2, -y+1/2, z-1/2'

loop_
_atom_site_label
_atom_site_type_symbol
_atom_site_fract_x
_atom_site_fract_y
_atom_site_fract_z
_atom_site_U_iso_or_equiv
_atom_site_adp_type
_atom_site_occupancy
_atom_site_symmetry_multiplicity
_atom_site_calc_flag
_atom_site_refinement_flags
Zn1 Zn 0.773503(18) 0.17762(8) 0.59897(4) 0.0362(2) Uani 1 1 d .
Zn2 Zn 0.970932(16) 0.07405(8) 0.58878(3) 0.0320(2) Uani 1 1 d .
C1 C 0.80322(17) 0.3468(7) 0.7239(3) 0.0476(14) Uani 1 1 d .
H1 H 0.7990 0.4378 0.7019 0.057 Uiso 1 1 calc R
C2 C 0.81976(16) 0.3288(7) 0.7870(3) 0.0445(13) Uani 1 1 d .
H2 H 0.8287 0.4030 0.8164 0.053 Uiso 1 1 calc R
C3 C 0.80399(15) 0.1105(7) 0.7439(3) 0.0410(13) Uani 1 1 d .
H3 H 0.8003 0.0086 0.7396 0.049 Uiso 1 1 calc R
C4 C 0.83410(13) 0.0983(7) 0.8611(3) 0.0391(13) Uani 1 1 d .
H4A H 0.8222 0.0038 0.8639 0.047 Uiso 1 1 calc R
H4B H 0.8283 0.1561 0.9018 0.047 Uiso 1 1 calc R
C5 C 0.87320(13) 0.0671(6) 0.8660(3) 0.0352(12) Uani 1 1 d .
C6 C 0.87782(14) -0.0444(7) 0.9281(3) 0.0429(14) Uani 1 1 d .
H6A H 0.8750 -0.1445 0.9098 0.051 Uiso 1 1 calc R
H6B H 0.9012 -0.0361 0.9473 0.051 Uiso 1 1 calc R
C7 C 0.82695(14) -0.1113(6) 0.9974(3) 0.0368(12) Uani 1 1 d .
H7 H 0.8203 -0.1932 0.9703 0.044 Uiso 1 1 calc R
C8 C 0.82835(17) 0.0572(8) 1.0762(3) 0.0527(16) Uani 1 1 d .
H8 H 0.8225 0.1144 1.1145 0.063 Uiso 1 1 calc R
C9 C 0.85553(18) 0.0826(8) 1.0361(3) 0.0563(18) Uani 1 1 d .
H9 H 0.8718 0.1579 1.0419 0.068 Uiso 1 1 calc R
C10 C 0.88535(15) -0.0214(6) 0.8023(3) 0.0403(13) Uani 1 1 d .
H10A H 0.9026 -0.0919 0.8194 0.048 Uiso 1 1 calc R
H10B H 0.8660 -0.0790 0.7838 0.048 Uiso 1 1 calc R
C11 C 0.88537(16) 0.1698(8) 0.7008(3) 0.0545(17) Uani 1 1 d .
H11 H 0.8646 0.2180 0.7067 0.065 Uiso 1 1 calc R
C12 C 0.90724(16) 0.1940(8) 0.6494(3) 0.0506(16) Uani 1 1 d .
H12 H 0.9042 0.2633 0.6135 0.061 Uiso 1 1 calc R
C13 C 0.92935(14) 0.0211(7) 0.7151(3) 0.0415(13) Uani 1 1 d .
H13 H 0.9441 -0.0519 0.7334 0.050 Uiso 1 1 calc R
C14 C 0.89225(14) 0.2131(6) 0.8797(3) 0.0391(12) Uani 1 1 d .
H14A H 0.8816 0.2888 0.8498 0.047 Uiso 1 1 calc R
H14B H 0.8888 0.2423 0.9278 0.047 Uiso 1 1 calc R
C15 C 0.94593(16) 0.3225(7) 0.8319(3) 0.0499(15) Uani 1 1 d .
H15 H 0.9356 0.4011 0.8074 0.060 Uiso 1 1 calc R
C16 C 0.97972(15) 0.2932(7) 0.8382(3) 0.0491(15) Uani 1 1 d .
H16 H 0.9969 0.3491 0.8184 0.059 Uiso 1 1 calc R
C17 C 0.95418(13) 0.1232(6) 0.8960(3) 0.0364(12) Uani 1 1 d .
H17 H 0.9501 0.0403 0.9236 0.044 Uiso 1 1 calc R
C18 C 0.96737(14) -0.2300(6) 0.5509(3) 0.0360(12) Uani 1 1 d .
C19 C 0.98507(13) -0.3708(6) 0.5262(3) 0.0328(11) Uani 1 1 d .
C20 C 1.02070(13) -0.3761(6) 0.5192(3) 0.0320(11) Uani 1 1 d .
C21 C 1.03508(13) -0.5067(6) 0.4939(3) 0.0326(11) Uani 1 1 d .
H21 H 1.0588 -0.5123 0.4903 0.039 Uiso 1 1 calc R
C22 C 1.04503(13) -0.2537(6) 0.5408(3) 0.0328(11) Uani 1 1 d .
C23 C 0.71304(14) -0.0081(7) 0.5660(3) 0.0391(13) Uani 1 1 d .
C24 C 0.73352(13) -0.1285(6) 0.5311(3) 0.0333(11) Uani 1 1 d .
C25 C 0.73794(13) -0.2618(6) 0.5656(3) 0.0341(11) Uani 1 1 d .
H25 H 0.7296 -0.2704 0.6103 0.041 Uiso 1 1 calc R
C26 C 0.74589(13) -0.1156(6) 0.4626(3) 0.0344(11) Uani 1 1 d .
C27 C 0.74443(13) 0.0277(7) 0.4229(3) 0.0401(13) Uani 1 1 d .
O1 O 0.93602(11) -0.2277(5) 0.5547(3) 0.0604(13) Uani 1 1 d .
O2 O 0.98729(10) -0.1219(4) 0.5649(2) 0.0439(9) Uani 1 1 d .
O3 O 1.05874(11) -0.2575(5) 0.5996(2) 0.0483(10) Uani 1 1 d .
O4 O 1.05253(9) -0.1577(4) 0.49446(19) 0.0360(8) Uani 1 1 d .
O5 O 0.72922(11) 0.0836(5) 0.6058(2) 0.0486(10) Uani 1 1 d .
O6 O 0.68162(10) -0.0149(6) 0.5594(3) 0.0583(12) Uani 1 1 d .
O7 O 0.72851(12) 0.1349(5) 0.4514(2) 0.0521(11) Uani 1 1 d .
O8 O 0.75827(13) 0.0380(6) 0.3669(2) 0.0647(14) Uani 1 1 d .
N1 N 0.79363(13) 0.2108(6) 0.6972(2) 0.0416(11) Uani 1 1 d .
N2 N 0.82055(11) 0.1766(6) 0.7986(2) 0.0375(10) Uani 1 1 d .
N3 N 0.81091(12) -0.0656(5) 1.0519(2) 0.0394(10) Uani 1 1 d .
N4 N 0.85436(11) -0.0248(6) 0.9853(2) 0.0386(11) Uani 1 1 d .
N5 N 0.89973(11) 0.0601(5) 0.7433(2) 0.0391(10) Uani 1 1 d .
N6 N 0.93494(12) 0.0989(5) 0.6585(2) 0.0389(11) Uani 1 1 d .
N7 N 0.98489(11) 0.1679(5) 0.8783(2) 0.0367(10) Uani 1 1 d .
N8 N 0.92963(11) 0.2145(5) 0.8687(2) 0.0372(10) Uani 1 1 d .
O1W' O 0.6998(13) 0.247(5) 0.738(3) 0.112(11) Uani 0.20 1 d PU
O1W O 0.6769(3) 0.2268(14) 0.6824(7) 0.153(6) Uani 0.80 1 d P
O2W O 1.0350(4) -0.3097(18) 0.7330(5) 0.099(5) Uani 0.50 1 d P
O4W O 1.1101(5) -0.412(3) 0.6941(19) 0.176(12) Uani 0.50 1 d P
O5W' O 0.9103(12) -0.403(4) 0.6655(17) 0.116(14) Uani 0.25 1 d P
O5W O 0.8942(12) -0.336(5) 0.6722(18) 0.129(15) Uani 0.25 1 d P
O6W O 0.7885(6) -0.255(2) 0.7092(15) 0.209(14) Uani 0.50 1 d P
O7W O 0.6497(8) -0.024(4) 0.4060(17) 0.111(9) Uiso 0.25 1 d P
O7W' O 0.6347(10) 0.027(4) 0.446(2) 0.127(11) Uiso 0.25 1 d P
O3W O 0.6226(4) 0.0790(16) 0.6317(9) 0.100(5) Uani 0.50 1 d PD
H3D H 0.622(7) 0.08(5) 0.6763(17) 0.150 Uiso 0.50 1 d PD
H3C H 0.642(3) 0.09(3) 0.614(12) 0.150 Uiso 0.50 1 d PD

loop_
_atom_site_aniso_label
_atom_site_aniso_U_11
_atom_site_aniso_U_22
_atom_site_aniso_U_33
_atom_site_aniso_U_23
_atom_site_aniso_U_13
_atom_site_aniso_U_12
Zn1 0.0377(4) 0.0393(4) 0.0323(4) 0.0014(3) 0.0084(3) 0.0053(3)
Zn2 0.0290(4) 0.0334(4) 0.0344(4) -0.0050(3) 0.0099(3) -0.0004(3)
C1 0.056(4) 0.043(4) 0.043(3) 0.002(3) 0.001(3) 0.011(3)
C2 0.048(3) 0.041(3) 0.045(3) -0.006(3) 0.004(3) 0.011(3)
C3 0.041(3) 0.049(3) 0.033(3) -0.002(3) 0.007(2) 0.006(2)
C4 0.030(3) 0.058(4) 0.029(3) 0.010(2) 0.006(2) 0.013(2)
C5 0.028(3) 0.047(3) 0.031(3) 0.010(2) 0.010(2) 0.010(2)
C6 0.033(3) 0.052(3) 0.045(3) 0.020(3) 0.015(2) 0.008(2)
C7 0.034(3) 0.041(3) 0.036(3) 0.004(2) 0.007(2) -0.007(2)
C8 0.057(4) 0.064(4) 0.037(3) -0.007(3) 0.014(3) -0.018(3)
C9 0.056(4) 0.071(5) 0.043(3) 0.003(3) 0.002(3) -0.029(3)
C10 0.042(3) 0.039(3) 0.041(3) 0.007(2) 0.014(2) 0.002(2)
C11 0.041(3) 0.070(4) 0.054(4) 0.020(3) 0.024(3) 0.023(3)
C12 0.043(3) 0.059(4) 0.051(4) 0.015(3) 0.017(3) 0.014(3)
C13 0.035(3) 0.048(3) 0.042(3) 0.003(3) 0.013(2) 0.010(2)
C14 0.032(3) 0.045(3) 0.041(3) 0.005(2) 0.010(2) 0.004(2)
C15 0.043(3) 0.049(3) 0.058(4) 0.026(3) 0.008(3) 0.008(3)
C16 0.038(3) 0.055(4) 0.055(4) 0.022(3) 0.011(3) -0.001(3)
C17 0.032(3) 0.036(3) 0.042(3) 0.007(2) 0.005(2) 0.001(2)
C18 0.038(3) 0.031(3) 0.039(3) -0.001(2) 0.012(2) 0.004(2)
C19 0.030(3) 0.029(3) 0.040(3) -0.003(2) 0.006(2) -0.001(2)
C20 0.033(3) 0.030(2) 0.034(3) -0.001(2) 0.008(2) -0.004(2)
C21 0.030(3) 0.031(3) 0.038(3) -0.001(2) 0.008(2) 0.000(2)
C22 0.029(3) 0.030(3) 0.040(3) -0.003(2) 0.004(2) 0.003(2)
C23 0.040(3) 0.041(3) 0.038(3) 0.007(3) 0.012(2) 0.002(2)
C24 0.026(3) 0.039(3) 0.035(3) 0.001(2) 0.004(2) -0.005(2)
C25 0.032(3) 0.040(3) 0.031(3) 0.003(2) 0.007(2) -0.004(2)
C26 0.027(3) 0.040(3) 0.036(3) 0.006(2) 0.002(2) -0.001(2)
C27 0.030(3) 0.047(3) 0.044(3) 0.012(3) 0.006(2) 0.001(2)
O1 0.040(2) 0.044(2) 0.099(4) -0.019(2) 0.019(2) 0.0013(19)
O2 0.040(2) 0.0295(19) 0.063(3) -0.0101(18) 0.0121(18) -0.0036(16)
O3 0.050(2) 0.053(3) 0.042(2) 0.0041(19) -0.0054(19) -0.014(2)
O4 0.0355(19) 0.035(2) 0.0381(19) 0.0013(16) 0.0050(15) -0.0094(15)
O5 0.054(2) 0.045(2) 0.048(2) -0.0108(19) 0.0178(19) -0.0044(19)
O6 0.031(2) 0.073(3) 0.071(3) -0.005(3) 0.011(2) 0.004(2)
O7 0.070(3) 0.039(2) 0.049(2) 0.0093(19) 0.017(2) 0.005(2)
O8 0.067(3) 0.075(3) 0.055(3) 0.032(2) 0.030(2) 0.029(2)
N1 0.047(3) 0.045(3) 0.033(2) 0.003(2) 0.005(2) 0.012(2)
N2 0.032(2) 0.051(3) 0.030(2) 0.003(2) 0.0063(18) 0.010(2)
N3 0.039(3) 0.043(3) 0.037(2) 0.001(2) 0.0070(19) -0.007(2)
N4 0.028(2) 0.053(3) 0.035(2) 0.011(2) 0.0074(18) 0.002(2)
N5 0.035(2) 0.045(3) 0.038(2) 0.003(2) 0.0133(19) 0.005(2)
N6 0.041(3) 0.046(3) 0.032(2) -0.002(2) 0.0147(19) 0.003(2)
N7 0.034(2) 0.040(2) 0.038(2) 0.006(2) 0.0120(19) 0.0027(19)
N8 0.030(2) 0.042(3) 0.041(2) 0.007(2) 0.0059(19) 0.0077(19)
O1W' 0.112(12) 0.112(12) 0.112(12) -0.0001(10) 0.0048(11) 0.0000(10)
O1W 0.166(11) 0.125(9) 0.176(11) 0.029(8) 0.098(10) 0.081(8)
O2W 0.120(10) 0.144(12) 0.037(5) -0.024(6) 0.036(6) -0.043(9)
O4W 0.106(15) 0.088(13) 0.33(4) 0.028(19) -0.025(19) -0.023(12)
O5W' 0.20(4) 0.08(2) 0.082(19) 0.004(16) 0.09(2) -0.01(2)
O5W 0.20(4) 0.13(3) 0.066(18) 0.004(19) 0.06(2) 0.04(3)
O6W 0.22(2) 0.130(16) 0.26(3) 0.094(17) -0.16(2) -0.103(16)
O3W 0.093(10) 0.076(9) 0.134(13) 0.036(9) 0.046(9) 0.026(7)

loop_
_atom_type_symbol
_atom_type_description
_atom_type_scat_dispersion_real
_atom_type_scat_dispersion_imag
_atom_type_scat_source
C C 0.0181 0.0091 'International Tables Vol C Tables 4.2.6.8 and 6.1.1.4'
H H 0.0000 0.0000 'International Tables Vol C Tables 4.2.6.8 and 6.1.1.4'
O O 0.0492 0.0322 'International Tables Vol C Tables 4.2.6.8 and 6.1.1.4'
Zn Zn -1.5491 0.6778 'International Tables Vol C Tables 4.2.6.8 and 6.1.1.4'
N N 0.0311 0.0180 'International Tables Vol C Tables 4.2.6.8 and 6.1.1.4'

loop_
_geom_angle_atom_site_label_1
_geom_angle_atom_site_label_2
_geom_angle_atom_site_label_3
_geom_angle
_geom_angle_site_symmetry_1
_geom_angle_site_symmetry_3
O5 Zn1 O7 113.3(2) . 7_656
O5 Zn1 N3 118.52(19) . 6
O7 Zn1 N3 103.12(19) 7_656 6
O5 Zn1 N1 108.27(19) . .
O7 Zn1 N1 109.8(2) 7_656 .
N3 Zn1 N1 103.20(19) 6 .
O2 Zn2 O4 107.81(18) . 5_756
O2 Zn2 N6 120.64(19) . .
O4 Zn2 N6 100.61(18) 5_756 .
O2 Zn2 N7 99.84(18) . 2_756
O4 Zn2 N7 117.55(17) 5_756 2_756
N6 Zn2 N7 111.38(19) . 2_756
C2 C1 N1 109.7(5) . .
C2 C1 H1 125.1 . .
N1 C1 H1 125.1 . .
C1 C2 N2 105.5(5) . .
C1 C2 H2 127.2 . .
N2 C2 H2 127.2 . .
N1 C3 N2 110.4(5) . .
N1 C3 H3 124.8 . .
N2 C3 H3 124.8 . .
N2 C4 C5 117.1(4) . .
N2 C4 H4A 108.0 . .
C5 C4 H4A 108.0 . .
N2 C4 H4B 108.0 . .
C5 C4 H4B 108.0 . .
H4A C4 H4B 107.3 . .
C14 C5 C10 114.5(4) . .
C14 C5 C4 109.0(5) . .
C10 C5 C4 112.3(5) . .
C14 C5 C6 112.5(5) . .
C10 C5 C6 103.9(4) . .
C4 C5 C6 104.1(4) . .
N4 C6 C5 115.8(4) . .
N4 C6 H6A 108.3 . .
C5 C6 H6A 108.3 . .
N4 C6 H6B 108.3 . .
C5 C6 H6B 108.3 . .
H6A C6 H6B 107.4 . .
N3 C7 N4 111.4(5) . .
N3 C7 H7 124.3 . .
N4 C7 H7 124.3 . .
C9 C8 N3 109.4(6) . .
C9 C8 H8 125.3 . .
N3 C8 H8 125.3 . .
C8 C9 N4 106.3(5) . .
C8 C9 H9 126.9 . .
N4 C9 H9 126.9 . .
N5 C10 C5 119.1(5) . .
N5 C10 H10A 107.5 . .
C5 C10 H10A 107.5 . .
N5 C10 H10B 107.5 . .
C5 C10 H10B 107.5 . .
H10A C10 H10B 107.0 . .
C12 C11 N5 106.9(5) . .
C12 C11 H11 126.5 . .
N5 C11 H11 126.5 . .
C11 C12 N6 108.8(6) . .
C11 C12 H12 125.6 . .
N6 C12 H12 125.6 . .
N6 C13 N5 111.5(5) . .
N6 C13 H13 124.2 . .
N5 C13 H13 124.2 . .
N8 C14 C5 117.2(5) . .
N8 C14 H14A 108.0 . .
C5 C14 H14A 108.0 . .
N8 C14 H14B 108.0 . .
C5 C14 H14B 108.0 . .
H14A C14 H14B 107.2 . .
C16 C15 N8 106.8(5) . .
C16 C15 H15 126.6 . .
N8 C15 H15 126.6 . .
C15 C16 N7 109.3(5) . .
C15 C16 H16 125.3 . .
N7 C16 H16 125.3 . .
N7 C17 N8 110.6(5) . .
N7 C17 H17 124.7 . .
N8 C17 H17 124.7 . .
O1 C18 O2 125.3(5) . .
O1 C18 C19 119.8(5) . .
O2 C18 C19 114.9(5) . .
C21 C19 C20 119.6(5) 5_746 .
C21 C19 C18 118.8(5) 5_746 .
C20 C19 C18 121.4(5) . .
C21 C20 C19 118.4(5) . .
C21 C20 C22 117.0(5) . .
C19 C20 C22 124.5(5) . .
C20 C21 C19 121.9(5) . 5_746
C20 C21 H21 119.0 . .
C19 C21 H21 119.0 5_746 .
O3 C22 O4 123.4(5) . .
O3 C22 C20 118.6(5) . .
O4 C22 C20 117.7(5) . .
O6 C23 O5 124.1(5) . .
O6 C23 C24 117.5(5) . .
O5 C23 C24 118.0(5) . .
C25 C24 C26 118.3(5) . .
C25 C24 C23 117.9(5) . .
C26 C24 C23 123.6(5) . .
C24 C25 C26 123.6(5) . 7_646
C24 C25 H25 118.2 . .
C26 C25 H25 118.2 7_646 .
C25 C26 C24 118.1(5) 7_646 .
C25 C26 C27 119.6(5) 7_646 .
C24 C26 C27 122.2(5) . .
O8 C27 O7 123.8(6) . .
O8 C27 C26 120.1(5) . .
O7 C27 C26 116.1(5) . .
C18 O2 Zn2 122.9(3) . .
C22 O4 Zn2 135.3(3) . 5_756
C23 O5 Zn1 131.7(3) . .
C27 O7 Zn1 116.9(4) . 7_656
C3 N1 C1 106.7(5) . .
C3 N1 Zn1 128.4(4) . .
C1 N1 Zn1 124.4(4) . .
C3 N2 C2 107.7(5) . .
C3 N2 C4 124.5(5) . .
C2 N2 C4 127.6(5) . .
C7 N3 C8 106.1(5) . .
C7 N3 Zn1 125.4(4) . 6_556
C8 N3 Zn1 127.6(4) . 6_556
C7 N4 C9 106.7(5) . .
C7 N4 C6 125.6(5) . .
C9 N4 C6 127.7(5) . .
C13 N5 C11 106.6(5) . .
C13 N5 C10 122.6(5) . .
C11 N5 C10 130.3(5) . .
C13 N6 C12 106.1(4) . .
C13 N6 Zn2 129.7(4) . .
C12 N6 Zn2 123.6(4) . .
C17 N7 C16 106.3(5) . .
C17 N7 Zn2 124.7(4) . 2_756
C16 N7 Zn2 128.9(4) . 2_756
C17 N8 C15 107.0(5) . .
C17 N8 C14 128.8(5) . .
C15 N8 C14 124.0(5) . .
O6W O1W' O1W 162(5) 4_656 .
O4W O3W H3D 22(10) 3_455 .
O4W O3W H3C 136(10) 3_455 .
H3D O3W H3C 116(7) . .

loop_
_geom_bond_atom_site_label_1
_geom_bond_atom_site_label_2
_geom_bond_distance
_geom_bond_site_symmetry_2
Zn1 O5 1.931(4) .
Zn1 O7 1.940(4) 7_656
Zn1 N3 2.015(4) 6
Zn1 N1 2.026(5) .
Zn2 O2 1.934(4) .
Zn2 O4 1.951(4) 5_756
Zn2 N6 1.989(4) .
Zn2 N7 1.995(5) 2_756
C1 C2 1.353(9) .
C1 N1 1.370(8) .
C1 H1 0.9300 .
C2 N2 1.386(8) .
C2 H2 0.9300 .
C3 N1 1.320(8) .
C3 N2 1.344(8) .
C3 H3 0.9300 .
C4 N2 1.465(7) .
C4 C5 1.548(7) .
C4 H4A 0.9700 .
C4 H4B 0.9700 .
C5 C14 1.525(8) .
C5 C10 1.546(8) .
C5 C6 1.557(7) .
C6 N4 1.465(7) .
C6 H6A 0.9700 .
C6 H6B 0.9700 .
C7 N3 1.304(7) .
C7 N4 1.348(7) .
C7 H7 0.9300 .
C8 C9 1.353(9) .
C8 N3 1.367(8) .
C8 H8 0.9300 .
C9 N4 1.368(9) .
C9 H9 0.9300 .
C10 N5 1.475(7) .
C10 H10A 0.9700 .
C10 H10B 0.9700 .
C11 C12 1.346(8) .
C11 N5 1.380(8) .
C11 H11 0.9300 .
C12 N6 1.382(8) .
C12 H12 0.9300 .
C13 N6 1.314(7) .
C13 N5 1.341(7) .
C13 H13 0.9300 .
C14 N8 1.481(7) .
C14 H14A 0.9700 .
C14 H14B 0.9700 .
C15 C16 1.343(9) .
C15 N8 1.370(8) .
C15 H15 0.9300 .
C16 N7 1.372(8) .
C16 H16 0.9300 .
C17 N7 1.321(7) .
C17 N8 1.348(7) .
C17 H17 0.9300 .
C18 O1 1.227(7) .
C18 O2 1.265(7) .
C18 C19 1.525(7) .
C19 C21 1.396(8) 5_746
C19 C20 1.402(7) .
C20 C21 1.396(7) .
C20 C22 1.498(7) .
C21 C19 1.396(8) 5_746
C21 H21 0.9300 .
C22 O3 1.226(7) .
C22 O4 1.279(6) .
C23 O6 1.227(7) .
C23 O5 1.271(7) .
C23 C24 1.516(8) .
C24 C25 1.375(8) .
C24 C26 1.418(7) .
C25 C26 1.389(8) 7_646
C25 H25 0.9300 .
C26 C25 1.389(8) 7_646
C26 C27 1.495(8) .
C27 O8 1.222(7) .
C27 O7 1.280(7) .
O4 Zn2 1.951(4) 5_756
O7 Zn1 1.940(4) 7_656
N3 Zn1 2.015(4) 6_556
N7 Zn2 1.995(5) 2_756
O1W' O6W 1.09(5) 4_656
O1W' O1W 1.37(5) .
O4W O3W 1.31(3) 3_545
O5W' O5W 0.88(4) .
O6W O1W' 1.09(5) 4_646
O7W O7W' 1.09(4) .
O3W O4W 1.31(3) 3_455
O3W H3D 0.85(2) .
O3W H3C 0.85(2) .

loop_
_geom_hbond_atom_site_label_D
_geom_hbond_atom_site_label_H
_geom_hbond_atom_site_label_A
_geom_hbond_distance_DH
_geom_hbond_distance_HA
_geom_hbond_distance_DA
_geom_hbond_angle_DHA
O3W H3C O6 0.85(2) 2.13(17) 2.859(14) 144(25)

loop_
_geom_torsion_atom_site_label_1
_geom_torsion_atom_site_label_2
_geom_torsion_atom_site_label_3
_geom_torsion_atom_site_label_4
_geom_torsion
_geom_torsion_site_symmetry_1
_geom_torsion_site_symmetry_4
N1 C1 C2 N2 0.7(7) . .
N2 C4 C5 C14 71.6(6) . .
N2 C4 C5 C10 -56.3(7) . .
N2 C4 C5 C6 -168.1(5) . .
C14 C5 C6 N4 84.2(6) . .
C10 C5 C6 N4 -151.4(5) . .
C4 C5 C6 N4 -33.7(7) . .
N3 C8 C9 N4 1.2(8) . .
C14 C5 C10 N5 -29.0(7) . .
C4 C5 C10 N5 96.0(6) . .
C6 C5 C10 N5 -152.1(5) . .
N5 C11 C12 N6 0.8(8) . .
C10 C5 C14 N8 -38.5(7) . .
C4 C5 C14 N8 -165.1(4) . .
C6 C5 C14 N8 79.9(6) . .
N8 C15 C16 N7 0.1(8) . .
O1 C18 C19 C21 2.2(8) . 5_746
O2 C18 C19 C21 -176.7(5) . 5_746
O1 C18 C19 C20 178.0(6) . .
O2 C18 C19 C20 -0.9(8) . .
C21 C19 C20 C21 -1.8(9) 5_746 .
C18 C19 C20 C21 -177.6(5) . .
C21 C19 C20 C22 -178.2(5) 5_746 .
C18 C19 C20 C22 6.0(8) . .
C19 C20 C21 C19 1.9(9) . 5_746
C22 C20 C21 C19 178.5(5) . 5_746
C21 C20 C22 O3 -83.5(6) . .
C19 C20 C22 O3 92.9(7) . .
C21 C20 C22 O4 90.7(6) . .
C19 C20 C22 O4 -92.9(6) . .
O6 C23 C24 C25 -82.2(7) . .
O5 C23 C24 C25 90.6(6) . .
O6 C23 C24 C26 92.4(7) . .
O5 C23 C24 C26 -94.7(6) . .
C26 C24 C25 C26 0.5(9) . 7_646
C23 C24 C25 C26 175.5(5) . 7_646
C25 C24 C26 C25 -0.5(8) . 7_646
C23 C24 C26 C25 -175.1(5) . 7_646
C25 C24 C26 C27 -175.7(5) . .
C23 C24 C26 C27 9.6(8) . .
C25 C26 C27 O8 -2.1(8) 7_646 .
C24 C26 C27 O8 173.0(6) . .
C25 C26 C27 O7 178.6(5) 7_646 .
C24 C26 C27 O7 -6.2(8) . .
O1 C18 O2 Zn2 -4.7(8) . .
C19 C18 O2 Zn2 174.1(3) . .
O4 Zn2 O2 C18 -67.6(5) 5_756 .
N6 Zn2 O2 C18 47.0(5) . .
N7 Zn2 O2 C18 169.1(4) 2_756 .
O3 C22 O4 Zn2 -156.6(4) . 5_756
C20 C22 O4 Zn2 29.5(7) . 5_756
O6 C23 O5 Zn1 -149.5(5) . .
C24 C23 O5 Zn1 38.1(7) . .
O7 Zn1 O5 C23 89.5(5) 7_656 .
N3 Zn1 O5 C23 -31.6(6) 6 .
N1 Zn1 O5 C23 -148.5(5) . .
O8 C27 O7 Zn1 0.5(8) . 7_656
C26 C27 O7 Zn1 179.7(4) . 7_656
N2 C3 N1 C1 -1.5(6) . .
N2 C3 N1 Zn1 170.6(4) . .
C2 C1 N1 C3 0.5(7) . .
C2 C1 N1 Zn1 -172.0(4) . .
O5 Zn1 N1 C3 67.0(5) . .
O7 Zn1 N1 C3 -168.9(5) 7_656 .
N3 Zn1 N1 C3 -59.5(5) 6 .
O5 Zn1 N1 C1 -122.3(5) . .
O7 Zn1 N1 C1 1.9(5) 7_656 .
N3 Zn1 N1 C1 111.3(5) 6 .
N1 C3 N2 C2 1.9(6) . .
N1 C3 N2 C4 177.3(5) . .
C1 C2 N2 C3 -1.5(6) . .
C1 C2 N2 C4 -176.7(5) . .
C5 C4 N2 C3 101.6(6) . .
C5 C4 N2 C2 -84.0(7) . .
N4 C7 N3 C8 0.6(7) . .
N4 C7 N3 Zn1 -169.5(4) . 6_556
C9 C8 N3 C7 -1.1(8) . .
C9 C8 N3 Zn1 168.7(5) . 6_556
N3 C7 N4 C9 0.1(7) . .
N3 C7 N4 C6 -179.6(5) . .
C8 C9 N4 C7 -0.8(7) . .
C8 C9 N4 C6 178.9(6) . .
C5 C6 N4 C7 104.3(7) . .
C5 C6 N4 C9 -75.4(8) . .
N6 C13 N5 C11 0.6(7) . .
N6 C13 N5 C10 172.8(5) . .
C12 C11 N5 C13 -0.9(8) . .
C12 C11 N5 C10 -172.3(6) . .
C5 C10 N5 C13 131.4(6) . .
C5 C10 N5 C11 -58.4(9) . .
N5 C13 N6 C12 -0.1(7) . .
N5 C13 N6 Zn2 -171.5(4) . .
C11 C12 N6 C13 -0.5(8) . .
C11 C12 N6 Zn2 171.6(5) . .
O2 Zn2 N6 C13 34.2(6) . .
O4 Zn2 N6 C13 152.4(5) 5_756 .
N7 Zn2 N6 C13 -82.3(6) 2_756 .
O2 Zn2 N6 C12 -135.9(5) . .
O4 Zn2 N6 C12 -17.7(5) 5_756 .
N7 Zn2 N6 C12 107.7(5) 2_756 .
N8 C17 N7 C16 0.2(7) . .
N8 C17 N7 Zn2 176.3(4) . 2_756
C15 C16 N7 C17 -0.2(8) . .
C15 C16 N7 Zn2 -176.1(5) . 2_756
N7 C17 N8 C15 -0.2(7) . .
N7 C17 N8 C14 -174.8(5) . .
C16 C15 N8 C17 0.0(7) . .
C16 C15 N8 C14 174.9(6) . .
C5 C14 N8 C17 -53.6(8) . .
C5 C14 N8 C15 132.6(6) . .
